data_4124033
loop_
_publ_author_name
'Foster, M.D.'
'Friedrichs, O.D.'
'Bell, R.G.'
'Paz, F.A.A.'
'Klinowski, J.'

_publ_section_title
;
 Chemical evaluation of hypothetical uninodal zeolites
;
_journal_name_full 'Journal of the American Chemical Society'
_journal_page_first 9769
_journal_page_last 9775
_journal_paper_doi 10.1021/ja037334j
_journal_volume 126
_journal_year 2004
_chemical_formula_sum 'O2 Si'
_chemical_name_systematic 'Si O2'
_space_group_IT_number 223
_symmetry_space_group_name_Hall '-P 4n 2 3'
_symmetry_space_group_name_H-M 'P m -3 n'
_cell_angle_alpha 90
_cell_angle_beta 90
_cell_angle_gamma 90
_cell_formula_units_Z 48
_cell_length_a 14.33772
_cell_length_b 14.33772
_cell_length_c 14.33772
_cell_volume 2947.408
_citation_journal_id_ASTM JACSAT
_cod_data_source_file Foster_JACSAT_2004_490.cif
_cod_data_source_block O2Si1
_cod_original_formula_sum 'O2 Si1'
_cod_struct_determination_method theoretical
_cod_database_code 4124033

loop_
_symmetry_equiv_pos_as_xyz
x,y,z
-y+1/2,x+1/2,z+1/2
-x,-y,z
y+1/2,-x+1/2,z+1/2
x,-y,-z
y+1/2,x+1/2,-z+1/2
-x,y,-z
-y+1/2,-x+1/2,-z+1/2
z,x,y
-x+1/2,z+1/2,y+1/2
-z,-x,y
x+1/2,-z+1/2,y+1/2
z,-x,-y
x+1/2,z+1/2,-y+1/2
-z,x,-y
-x+1/2,-z+1/2,-y+1/2
y,z,x
y,-z,-x
z+1/2,y+1/2,-x+1/2
-y,z,-x
-z+1/2,-y+1/2,-x+1/2
-y,-z,x
z+1/2,-y+1/2,x+1/2
-z+1/2,y+1/2,x+1/2
-x,-y,-z
y-1/2,-x-1/2,-z-1/2
x,y,-z
-y-1/2,x-1/2,-z-1/2
-x,y,z
-y-1/2,-x-1/2,z-1/2
x,-y,z
y-1/2,x-1/2,z-1/2
-z,-x,-y
x-1/2,-z-1/2,-y-1/2
z,x,-y
-x-1/2,z-1/2,-y-1/2
-z,x,y
-x-1/2,-z-1/2,y-1/2
z,-x,y
x-1/2,z-1/2,y-1/2
-y,-z,-x
-y,z,x
-z-1/2,-y-1/2,x-1/2
y,-z,x
z-1/2,y-1/2,x-1/2
y,z,-x
-z-1/2,y-1/2,-x-1/2
z-1/2,-y-1/2,-x-1/2

loop_
_atom_site_label
_atom_site_type_symbol
_atom_site_fract_x
_atom_site_fract_y
_atom_site_fract_z
_atom_site_occupancy
_atom_site_U_iso_or_equiv
O1 O-2 0.5 0.34674 0.78772 1 0.0
O3 O-2 0.39229 0.75708 0.32073 1 0.0
Si1 Si+4 0.39538 0.69128 0.22732 1 0.0
O2 O-2 0.75 0.13667 0.36333 1 0.0
